data_7109870
loop_
_publ_author_name
'Laurel A. Morton'
'Maozhong Miao'
'Tabitha M. Callaway'
'Tianniu Chen'
'Shu-Jian Chen'
'Albert A. Tuinman'
'Xianghua Yu'
'Zheng Lu'
'Zi-Ling Xue'

_publ_section_title
;
 Reactions of d0 tungsten alkylidyne complexes with O2 or H2O. Formation
 of an oxo siloxy complex through unusual silyl migrations
;
_journal_name_full Chem.Commun.
_journal_page_first 9555
_journal_paper_doi 10.1039/c3cc46014b
_journal_volume 49
_journal_year 2013
_chemical_formula_sum 'C19 H51 O P Si4 W'
_chemical_formula_weight 622.78
_chemical_name_systematic
;
 ?
;
_space_group_IT_number 33
_symmetry_cell_setting orthorhombic
_symmetry_space_group_name_Hall 'P 2c -2n'
_symmetry_space_group_name_H-M 'P n a 21'
_atom_sites_solution_hydrogens geom
_atom_sites_solution_primary direct
_atom_sites_solution_secondary difmap
_audit_creation_method SHELXL-97
_cell_angle_alpha 90.00
_cell_angle_beta 90.00
_cell_angle_gamma 90.00
_cell_formula_units_Z 4
_cell_length_a 17.903(4)
_cell_length_b 10.516(2)
_cell_length_c 17.191(4)
_cell_measurement_temperature 173(2)
_cell_volume 3236.5(12)
_computing_structure_refinement 'SHELXL-97 (Sheldrick, 1997)'
_diffrn_ambient_temperature 293(2)
_diffrn_measured_fraction_theta_full 1.000
_diffrn_measured_fraction_theta_max 0.979
_diffrn_radiation_monochromator graphite
_diffrn_radiation_source 'fine-focus sealed tube'
_diffrn_radiation_type MoK\a
_diffrn_radiation_wavelength 0.71073
_diffrn_reflns_av_R_equivalents 0.0526
_diffrn_reflns_av_sigmaI/netI 0.0580
_diffrn_reflns_limit_h_max 23
_diffrn_reflns_limit_h_min -23
_diffrn_reflns_limit_k_max 13
_diffrn_reflns_limit_k_min -13
_diffrn_reflns_limit_l_max 22
_diffrn_reflns_limit_l_min -22
_diffrn_reflns_number 32436
_diffrn_reflns_theta_full 25.00
_diffrn_reflns_theta_max 28.34
_diffrn_reflns_theta_min 2.25
_exptl_absorpt_coefficient_mu 3.773
_exptl_absorpt_correction_T_max 0.5191
_exptl_absorpt_correction_T_min 0.3973
_exptl_absorpt_correction_type multi-scan
_exptl_absorpt_process_details SADABS
_exptl_crystal_density_diffrn 1.278
_exptl_crystal_density_method 'not measured'
_exptl_crystal_F_000 1272
_exptl_crystal_size_max 0.30
_exptl_crystal_size_mid 0.30
_exptl_crystal_size_min 0.20
_refine_diff_density_max 1.821
_refine_diff_density_min -0.757
_refine_diff_density_rms 0.116
_refine_ls_abs_structure_details 'Flack H D (1983), Acta Cryst. A39, 876-881'
_refine_ls_abs_structure_Flack 0.025(10)
_refine_ls_extinction_method none
_refine_ls_goodness_of_fit_ref 1.093
_refine_ls_hydrogen_treatment constr
_refine_ls_matrix_type full
_refine_ls_number_parameters 251
_refine_ls_number_reflns 7734
_refine_ls_number_restraints 1
_refine_ls_restrained_S_all 1.093
_refine_ls_R_factor_all 0.0670
_refine_ls_R_factor_gt 0.0374
_refine_ls_shift/su_max 0.001
_refine_ls_shift/su_mean 0.000
_refine_ls_structure_factor_coef Fsqd
_refine_ls_weighting_details 'calc w=1/[\s^2^(Fo^2^)+(0.0282P)^2^+0.0000P] where P=(Fo^2^+2Fc^2^)/3'
_refine_ls_weighting_scheme calc
_refine_ls_wR_factor_gt 0.0695
_refine_ls_wR_factor_ref 0.0782
_reflns_number_gt 5615
_reflns_number_total 7734
_reflns_threshold_expression >2sigma(I)
_cod_data_source_file c3cc46014b.txt
_cod_data_source_block finalorth2
_cod_original_cell_volume 3236.6(12)
_cod_original_sg_symbol_H-M 'p n a 21'
_cod_database_code 7109870

loop_
_symmetry_equiv_pos_as_xyz
'x, y, z'
'-x, -y, z+1/2'
'x+1/2, -y+1/2, z'
'-x+1/2, y+1/2, z+1/2'

loop_
_atom_site_label
_atom_site_type_symbol
_atom_site_fract_x
_atom_site_fract_y
_atom_site_fract_z
_atom_site_U_iso_or_equiv
_atom_site_adp_type
_atom_site_occupancy
_atom_site_symmetry_multiplicity
_atom_site_calc_flag
_atom_site_refinement_flags
C1 C 0.6792(6) 0.5739(8) 0.8320(5) 0.050(2) Uani 1 1 d .
H1A H 0.6930 0.6248 0.8769 0.060 Uiso 1 1 calc R
H1B H 0.6343 0.6112 0.8101 0.060 Uiso 1 1 calc R
C2 C 0.7870(4) 0.7662(6) 0.6968(4) 0.0479(15) Uani 1 1 d .
H2A H 0.8407 0.7728 0.6901 0.057 Uiso 1 1 calc R
H2B H 0.7653 0.7640 0.6450 0.057 Uiso 1 1 calc R
C3 C 0.7987(4) 0.4243(6) 0.6888(4) 0.0559(17) Uani 1 1 d .
H3A H 0.8161 0.3638 0.7273 0.067 Uiso 1 1 calc R
H3B H 0.7544 0.3880 0.6651 0.067 Uiso 1 1 calc R
O1 O 0.6658(5) 0.5841(7) 0.6635(4) 0.071(2) Uani 1 1 d .
C5 C 0.6139(5) 0.3124(8) 0.7884(5) 0.088(3) Uani 1 1 d .
H5A H 0.6479 0.3076 0.7453 0.132 Uiso 1 1 calc R
H5B H 0.5680 0.3508 0.7715 0.132 Uiso 1 1 calc R
H5C H 0.6040 0.2284 0.8076 0.132 Uiso 1 1 calc R
C6 C 0.7380(5) 0.3209(10) 0.9042(7) 0.101(4) Uani 1 1 d .
H6A H 0.7217 0.2417 0.9262 0.152 Uiso 1 1 calc R
H6B H 0.7626 0.3705 0.9435 0.152 Uiso 1 1 calc R
H6C H 0.7720 0.3046 0.8622 0.152 Uiso 1 1 calc R
C7 C 0.5845(9) 0.4197(11) 0.9481(7) 0.106(5) Uani 1 1 d .
H7A H 0.5750 0.3360 0.9682 0.159 Uiso 1 1 calc R
H7B H 0.5389 0.4552 0.9284 0.159 Uiso 1 1 calc R
H7C H 0.6035 0.4728 0.9890 0.159 Uiso 1 1 calc R
C8 C 0.8057(12) 0.9384(17) 0.8347(11) 0.270(14) Uani 1 1 d .
H8A H 0.7710 0.9405 0.8773 0.404 Uiso 1 1 calc R
H8B H 0.8327 1.0173 0.8327 0.404 Uiso 1 1 calc R
H8C H 0.8402 0.8695 0.8420 0.404 Uiso 1 1 calc R
C9 C 0.7762(8) 1.0521(10) 0.6800(10) 0.173(7) Uani 1 1 d .
H9A H 0.8237 1.0877 0.6943 0.260 Uiso 1 1 calc R
H9B H 0.7381 1.1156 0.6855 0.260 Uiso 1 1 calc R
H9C H 0.7781 1.0239 0.6269 0.260 Uiso 1 1 calc R
C10 C 0.6532(5) 0.9114(8) 0.7586(15) 0.207(10) Uani 1 1 d .
H10A H 0.6385 0.9807 0.7915 0.311 Uiso 1 1 calc R
H10B H 0.6395 0.8324 0.7826 0.311 Uiso 1 1 calc R
H10C H 0.6286 0.9189 0.7092 0.311 Uiso 1 1 calc R
C11 C 0.8369(9) 0.5342(15) 0.5305(6) 0.174(7) Uani 1 1 d .
H11A H 0.8761 0.5898 0.5133 0.261 Uiso 1 1 calc R
H11B H 0.7950 0.5838 0.5475 0.261 Uiso 1 1 calc R
H11C H 0.8219 0.4802 0.4883 0.261 Uiso 1 1 calc R
C12 C 0.8958(9) 0.2807(10) 0.5755(8) 0.208(9) Uani 1 1 d .
H12A H 0.8525 0.2415 0.5530 0.312 Uiso 1 1 calc R
H12B H 0.9142 0.2288 0.6173 0.312 Uiso 1 1 calc R
H12C H 0.9339 0.2895 0.5365 0.312 Uiso 1 1 calc R
C13 C 0.9591(6) 0.5070(17) 0.6514(8) 0.172(7) Uani 1 1 d .
H13A H 0.9468 0.5745 0.6867 0.258 Uiso 1 1 calc R
H13B H 0.9882 0.5403 0.6092 0.258 Uiso 1 1 calc R
H13C H 0.9874 0.4431 0.6783 0.258 Uiso 1 1 calc R
C17 C 0.5953(9) 0.4354(11) 0.5587(7) 0.104(5) Uani 1 1 d .
H17A H 0.6438 0.4134 0.5389 0.156 Uiso 1 1 calc R
H17B H 0.5609 0.4439 0.5162 0.156 Uiso 1 1 calc R
H17C H 0.5783 0.3699 0.5933 0.156 Uiso 1 1 calc R
C18 C 0.6042(5) 0.7054(10) 0.5408(6) 0.122(4) Uani 1 1 d .
H18A H 0.6100 0.7857 0.5667 0.182 Uiso 1 1 calc R
H18B H 0.5587 0.7057 0.5113 0.182 Uiso 1 1 calc R
H18C H 0.6457 0.6917 0.5065 0.182 Uiso 1 1 calc R
C19 C 0.5140(5) 0.5993(9) 0.6564(6) 0.090(3) Uani 1 1 d .
H19A H 0.5066 0.5298 0.6918 0.135 Uiso 1 1 calc R
H19B H 0.4750 0.5991 0.6180 0.135 Uiso 1 1 calc R
H19C H 0.5127 0.6780 0.6847 0.135 Uiso 1 1 calc R
C14 C 0.9811(4) 0.7243(9) 0.8706(6) 0.095(3) Uani 1 1 d .
H14A H 0.9963 0.7234 0.8170 0.143 Uiso 1 1 calc R
H14B H 1.0242 0.7145 0.9033 0.143 Uiso 1 1 calc R
H14C H 0.9570 0.8036 0.8821 0.143 Uiso 1 1 calc R
C15 C 0.9674(6) 0.4365(10) 0.8854(6) 0.109(4) Uani 1 1 d .
H15A H 0.9946 0.4307 0.8374 0.163 Uiso 1 1 calc R
H15B H 0.9326 0.3673 0.8887 0.163 Uiso 1 1 calc R
H15C H 1.0015 0.4324 0.9283 0.163 Uiso 1 1 calc R
C16 C 0.8733(7) 0.6054(11) 0.9884(5) 0.109(4) Uani 1 1 d .
H16A H 0.9113 0.6305 1.0248 0.164 Uiso 1 1 calc R
H16B H 0.8530 0.5248 1.0038 0.164 Uiso 1 1 calc R
H16C H 0.8343 0.6681 0.9878 0.164 Uiso 1 1 calc R
C4 C 0.8409(4) 0.5928(6) 0.8144(4) 0.0509(16) Uani 1 1 d .
Si4 Si 0.91517(12) 0.5915(2) 0.88864(13) 0.0649(6) Uani 1 1 d .
Si1 Si 0.65574(12) 0.40984(19) 0.86683(12) 0.0581(5) Uani 1 1 d .
Si2 Si 0.75490(11) 0.91581(15) 0.7440(4) 0.0660(7) Uani 1 1 d .
Si3 Si 0.87131(13) 0.43490(19) 0.61237(13) 0.0641(6) Uani 1 1 d .
P1 P 0.60103(11) 0.58294(19) 0.61030(11) 0.0585(5) Uani 1 1 d .
W1 W 0.765341(10) 0.589555(16) 0.74878(3) 0.03504(6) Uani 1 1 d .

loop_
_atom_site_aniso_label
_atom_site_aniso_U_11
_atom_site_aniso_U_22
_atom_site_aniso_U_33
_atom_site_aniso_U_23
_atom_site_aniso_U_13
_atom_site_aniso_U_12
C1 0.059(6) 0.047(5) 0.044(4) -0.009(4) 0.017(4) -0.003(4)
C2 0.050(4) 0.045(4) 0.049(4) 0.002(3) 0.003(3) -0.006(3)
C3 0.062(4) 0.046(4) 0.060(4) 0.001(3) 0.023(4) 0.003(3)
O1 0.064(5) 0.086(5) 0.064(4) 0.005(4) -0.022(3) -0.010(3)
C5 0.106(7) 0.073(6) 0.085(6) 0.015(4) 0.009(5) -0.032(5)
C6 0.086(6) 0.097(7) 0.121(9) 0.069(7) 0.021(6) 0.021(5)
C7 0.113(11) 0.109(9) 0.094(8) 0.001(7) 0.055(8) -0.001(8)
C8 0.32(3) 0.213(18) 0.27(2) -0.205(18) -0.15(2) 0.157(18)
C9 0.236(17) 0.039(5) 0.245(18) 0.036(8) 0.097(14) 0.009(7)
C10 0.074(7) 0.070(6) 0.48(3) -0.046(15) 0.100(18) 0.007(4)
C11 0.200(16) 0.253(17) 0.070(7) 0.063(9) 0.075(9) 0.084(13)
C12 0.29(2) 0.102(9) 0.228(16) -0.048(9) 0.216(15) -0.013(10)
C13 0.074(8) 0.32(2) 0.126(11) -0.036(14) 0.045(8) -0.056(11)
C17 0.117(12) 0.108(9) 0.088(8) -0.032(7) -0.034(8) -0.008(8)
C18 0.086(7) 0.168(11) 0.110(8) 0.078(8) -0.030(6) -0.038(7)
C19 0.073(6) 0.129(9) 0.067(6) -0.008(6) -0.004(4) 0.013(5)
C14 0.068(6) 0.131(9) 0.087(7) 0.016(6) -0.020(5) -0.035(6)
C15 0.076(7) 0.166(11) 0.084(7) 0.044(7) 0.006(6) 0.048(7)
C16 0.117(9) 0.169(11) 0.042(5) 0.018(6) -0.021(5) -0.030(7)
C4 0.042(4) 0.071(4) 0.039(3) 0.009(4) 0.004(3) -0.003(3)
Si4 0.0509(12) 0.0970(16) 0.0468(11) 0.0136(13) -0.0105(9) -0.0089(11)
Si1 0.0544(12) 0.0617(12) 0.0583(12) 0.0139(11) 0.0192(9) -0.0015(10)
Si2 0.0708(11) 0.0412(8) 0.0859(19) 0.007(3) 0.021(2) 0.0018(7)
Si3 0.0705(14) 0.0637(14) 0.0582(13) -0.0058(11) 0.0310(11) 0.0002(10)
P1 0.0499(11) 0.0823(13) 0.0433(10) 0.0006(11) -0.0090(8) -0.0105(9)
W1 0.03366(10) 0.03818(10) 0.03329(10) 0.0000(5) 0.0026(2) -0.00093(8)

loop_
_atom_type_symbol
_atom_type_description
_atom_type_scat_dispersion_real
_atom_type_scat_dispersion_imag
_atom_type_scat_source
C C 0.0033 0.0016 'International Tables Vol C Tables 4.2.6.8 and 6.1.1.4'
H H 0.0000 0.0000 'International Tables Vol C Tables 4.2.6.8 and 6.1.1.4'
P P 0.1023 0.0942 'International Tables Vol C Tables 4.2.6.8 and 6.1.1.4'
O O 0.0106 0.0060 'International Tables Vol C Tables 4.2.6.8 and 6.1.1.4'
Si Si 0.0817 0.0704 'International Tables Vol C Tables 4.2.6.8 and 6.1.1.4'
W W -0.8490 6.8722 'International Tables Vol C Tables 4.2.6.8 and 6.1.1.4'

loop_
_geom_angle_atom_site_label_1
_geom_angle_atom_site_label_2
_geom_angle_atom_site_label_3
_geom_angle
Si1 C1 W1 116.9(4)
Si1 C1 H1A 108.1
W1 C1 H1A 108.1
Si1 C1 H1B 108.1
W1 C1 H1B 108.1
H1A C1 H1B 107.3
Si2 C2 W1 120.3(3)
Si2 C2 H2A 107.2
W1 C2 H2A 107.2
Si2 C2 H2B 107.2
W1 C2 H2B 107.2
H2A C2 H2B 106.9
Si3 C3 W1 119.8(3)
Si3 C3 H3A 107.4
W1 C3 H3A 107.4
Si3 C3 H3B 107.4
W1 C3 H3B 107.4
H3A C3 H3B 106.9
P1 O1 W1 178.5(5)
Si1 C5 H5A 109.5
Si1 C5 H5B 109.5
H5A C5 H5B 109.5
Si1 C5 H5C 109.5
H5A C5 H5C 109.5
H5B C5 H5C 109.5
Si1 C6 H6A 109.5
Si1 C6 H6B 109.5
H6A C6 H6B 109.5
Si1 C6 H6C 109.5
H6A C6 H6C 109.5
H6B C6 H6C 109.5
Si1 C7 H7A 109.5
Si1 C7 H7B 109.5
H7A C7 H7B 109.5
Si1 C7 H7C 109.5
H7A C7 H7C 109.5
H7B C7 H7C 109.5
Si2 C8 H8A 109.5
Si2 C8 H8B 109.5
H8A C8 H8B 109.5
Si2 C8 H8C 109.5
H8A C8 H8C 109.5
H8B C8 H8C 109.5
Si2 C9 H9A 109.5
Si2 C9 H9B 109.5
H9A C9 H9B 109.5
Si2 C9 H9C 109.5
H9A C9 H9C 109.5
H9B C9 H9C 109.5
Si2 C10 H10A 109.5
Si2 C10 H10B 109.5
H10A C10 H10B 109.5
Si2 C10 H10C 109.5
H10A C10 H10C 109.5
H10B C10 H10C 109.5
Si3 C11 H11A 109.5
Si3 C11 H11B 109.5
H11A C11 H11B 109.5
Si3 C11 H11C 109.5
H11A C11 H11C 109.5
H11B C11 H11C 109.5
Si3 C12 H12A 109.5
Si3 C12 H12B 109.5
H12A C12 H12B 109.5
Si3 C12 H12C 109.5
H12A C12 H12C 109.5
H12B C12 H12C 109.5
Si3 C13 H13A 109.5
Si3 C13 H13B 109.5
H13A C13 H13B 109.5
Si3 C13 H13C 109.5
H13A C13 H13C 109.5
H13B C13 H13C 109.5
P1 C17 H17A 109.5
P1 C17 H17B 109.5
H17A C17 H17B 109.5
P1 C17 H17C 109.5
H17A C17 H17C 109.5
H17B C17 H17C 109.5
P1 C18 H18A 109.5
P1 C18 H18B 109.5
H18A C18 H18B 109.5
P1 C18 H18C 109.5
H18A C18 H18C 109.5
H18B C18 H18C 109.5
P1 C19 H19A 109.5
P1 C19 H19B 109.5
H19A C19 H19B 109.5
P1 C19 H19C 109.5
H19A C19 H19C 109.5
H19B C19 H19C 109.5
Si4 C14 H14A 109.5
Si4 C14 H14B 109.5
H14A C14 H14B 109.5
Si4 C14 H14C 109.5
H14A C14 H14C 109.5
H14B C14 H14C 109.5
Si4 C15 H15A 109.5
Si4 C15 H15B 109.5
H15A C15 H15B 109.5
Si4 C15 H15C 109.5
H15A C15 H15C 109.5
H15B C15 H15C 109.5
Si4 C16 H16A 109.5
Si4 C16 H16B 109.5
H16A C16 H16B 109.5
Si4 C16 H16C 109.5
H16A C16 H16C 109.5
H16B C16 H16C 109.5
W1 C4 Si4 175.7(4)
C4 Si4 C14 109.7(4)
C4 Si4 C16 110.1(4)
C14 Si4 C16 110.4(5)
C4 Si4 C15 110.2(4)
C14 Si4 C15 109.4(5)
C16 Si4 C15 107.0(5)
C5 Si1 C6 107.1(5)
C5 Si1 C1 111.6(4)
C6 Si1 C1 113.4(5)
C5 Si1 C7 107.2(5)
C6 Si1 C7 107.8(5)
C1 Si1 C7 109.6(5)
C8 Si2 C10 112.4(10)
C8 Si2 C9 107.8(8)
C10 Si2 C9 107.8(7)
C8 Si2 C2 109.3(5)
C10 Si2 C2 110.1(5)
C9 Si2 C2 109.4(6)
C12 Si3 C3 111.6(4)
C12 Si3 C11 108.7(7)
C3 Si3 C11 109.8(5)
C12 Si3 C13 106.7(8)
C3 Si3 C13 111.1(4)
C11 Si3 C13 108.8(8)
O1 P1 C19 114.6(4)
O1 P1 C18 112.9(4)
C19 P1 C18 105.3(5)
O1 P1 C17 111.0(6)
C19 P1 C17 105.0(6)
C18 P1 C17 107.5(6)
C4 W1 C2 96.5(3)
C4 W1 C3 96.4(3)
C2 W1 C3 118.0(3)
C4 W1 C1 97.4(4)
C2 W1 C1 119.5(3)
C3 W1 C1 118.4(3)
C4 W1 O1 179.5(3)
C2 W1 O1 83.9(3)
C3 W1 O1 83.6(3)
C1 W1 O1 82.2(2)

loop_
_geom_bond_atom_site_label_1
_geom_bond_atom_site_label_2
_geom_bond_distance
C1 Si1 1.874(9)
C1 W1 2.110(10)
C1 H1A 0.9700
C1 H1B 0.9700
C2 Si2 1.862(7)
C2 W1 2.097(6)
C2 H2A 0.9700
C2 H2B 0.9700
C3 Si3 1.852(7)
C3 W1 2.107(6)
C3 H3A 0.9700
C3 H3B 0.9700
O1 P1 1.478(7)
O1 W1 2.307(7)
C5 Si1 1.852(8)
C5 H5A 0.9600
C5 H5B 0.9600
C5 H5C 0.9600
C6 Si1 1.858(8)
C6 H6A 0.9600
C6 H6B 0.9600
C6 H6C 0.9600
C7 Si1 1.895(13)
C7 H7A 0.9600
C7 H7B 0.9600
C7 H7C 0.9600
C8 Si2 1.821(16)
C8 H8A 0.9600
C8 H8B 0.9600
C8 H8C 0.9600
C9 Si2 1.847(12)
C9 H9A 0.9600
C9 H9B 0.9600
C9 H9C 0.9600
C10 Si2 1.838(9)
C10 H10A 0.9600
C10 H10B 0.9600
C10 H10C 0.9600
C11 Si3 1.857(12)
C11 H11A 0.9600
C11 H11B 0.9600
C11 H11C 0.9600
C12 Si3 1.795(10)
C12 H12A 0.9600
C12 H12B 0.9600
C12 H12C 0.9600
C13 Si3 1.870(12)
C13 H13A 0.9600
C13 H13B 0.9600
C13 H13C 0.9600
C17 P1 1.790(10)
C17 H17A 0.9600
C17 H17B 0.9600
C17 H17C 0.9600
C18 P1 1.757(9)
C18 H18A 0.9600
C18 H18B 0.9600
C18 H18C 0.9600
C19 P1 1.757(9)
C19 H19A 0.9600
C19 H19B 0.9600
C19 H19C 0.9600
C14 Si4 1.854(8)
C14 H14A 0.9600
C14 H14B 0.9600
C14 H14C 0.9600
C15 Si4 1.880(10)
C15 H15A 0.9600
C15 H15B 0.9600
C15 H15C 0.9600
C16 Si4 1.878(10)
C16 H16A 0.9600
C16 H16B 0.9600
C16 H16C 0.9600
C4 W1 1.763(7)
C4 Si4 1.842(7)

loop_
_geom_torsion_atom_site_label_1
_geom_torsion_atom_site_label_2
_geom_torsion_atom_site_label_3
_geom_torsion_atom_site_label_4
_geom_torsion
W1 C4 Si4 C14 -148(6)
W1 C4 Si4 C16 -26(6)
W1 C4 Si4 C15 92(6)
W1 C1 Si1 C5 -67.2(7)
W1 C1 Si1 C6 53.7(7)
W1 C1 Si1 C7 174.2(6)
W1 C2 Si2 C8 66.6(10)
W1 C2 Si2 C10 -57.4(10)
W1 C2 Si2 C9 -175.6(6)
W1 C3 Si3 C12 175.2(7)
W1 C3 Si3 C11 -64.2(8)
W1 C3 Si3 C13 56.2(8)
W1 O1 P1 C19 -32(20)
W1 O1 P1 C18 88(20)
W1 O1 P1 C17 -151(19)
Si4 C4 W1 C2 138(6)
Si4 C4 W1 C3 -103(6)
Si4 C4 W1 C1 17(6)
Si4 C4 W1 O1 -16(43)
Si2 C2 W1 C4 -82.2(4)
Si2 C2 W1 C3 177.0(4)
Si2 C2 W1 C1 20.1(6)
Si2 C2 W1 O1 97.6(4)
Si3 C3 W1 C4 -80.6(5)
Si3 C3 W1 C2 20.3(6)
Si3 C3 W1 C1 177.4(5)
Si3 C3 W1 O1 99.9(5)
Si1 C1 W1 C4 -85.3(6)
Si1 C1 W1 C2 172.8(4)
Si1 C1 W1 C3 16.1(7)
Si1 C1 W1 O1 94.4(6)
P1 O1 W1 C4 76(42)
P1 O1 W1 C2 -78(20)
P1 O1 W1 C3 163(20)
P1 O1 W1 C1 43(19)
